data_1001554
loop_
_publ_author_name
'Guesdon, A.'
'Borel, M. M.'
'Leclaire, A.'
'Grandin, A.'
'Raveau, B.'

_publ_section_title
;
 A series of Mixed-valent Molybdenum Monophosphates, Isotypic with
 Leucophosphite Represented by CsMo~2~P~2~O~10~ and
 K~1.5~Mo~2~P~2~O~10~ &#x00B7; H~2~O
;
_journal_coden_ASTM ZAACAB
_journal_issue 11
_journal_name_full
;
 Zeitschrift f\"ur Anorganische und Allgemeine Chemie
;
_journal_page_first 1841
_journal_page_last 1849
_journal_paper_doi 10.1002/zaac.19936191106
_journal_volume 619
_journal_year 1993
_chemical_formula_structural 'K1.5 (Mo2 P2 O10) (H2 O)'
_chemical_formula_sum 'H2 K1.5 Mo2 O11 P2'
_chemical_name_systematic 'Potassium tecto-molybdophosphate hydrate *'
_space_group_IT_number 14
_symmetry_cell_setting monoclinic
_symmetry_Int_Tables_number 14
_symmetry_space_group_name_Hall '-P 2ybc'
_symmetry_space_group_name_H-M 'P 1 21/c 1'
_cell_angle_alpha 90
_cell_angle_beta 128.73(2)
_cell_angle_gamma 90
_cell_formula_units_Z 4
_cell_length_a 9.721(2)
_cell_length_b 9.805(3)
_cell_length_c 12.329(3)
_cell_volume 916.7
_refine_ls_R_factor_all 0.041
_cod_database_code 1001554

loop_
_symmetry_equiv_pos_as_xyz
x,y,z
-x,1/2+y,1/2-z
-x,-y,-z
x,1/2-y,1/2+z

loop_
_atom_site_label
_atom_site_type_symbol
_atom_site_symmetry_multiplicity
_atom_site_Wyckoff_symbol
_atom_site_fract_x
_atom_site_fract_y
_atom_site_fract_z
_atom_site_occupancy
_atom_site_attached_hydrogens
_atom_site_calc_flag
Mo1 Mo5+ 4 e 0.24381(6) 0.19915(6) 0.16639(5) 1. 0 d
Mo2 Mo4+ 4 e -0.01509(6) 0.03244(6) 0.39774(5) 1. 0 d
K1 K1+ 2 b 0.5 0. 0. 1. 0 d
K2 K1+ 4 e 0.6834(3) 0.3472(3) 0.1538(2) 1. 0 d
P1 P5+ 4 e 0.1511(2) 0.3098(2) 0.3600(1) 1. 0 d
P2 P5+ 4 e 0.6278(2) 0.0124(2) 0.3415(2) 1. 0 d
O1 O2- 4 e 0.1031(7) 0.0724(7) 0.1236(6) 1. 0 d
O2 O2- 4 e 0.2825(5) 0.2555(6) 0.3406(5) 1. 0 d
O3 O2- 4 e 0.2664(6) 0.1606(6) 0.0183(4) 1. 0 d
O4 O2- 4 e 0.0622(6) 0.3501(6) 0.0589(5) 1. 0 d
O5 O2- 4 e 0.4660(6) 0.0933(6) 0.2988(5) 1. 0 d
O6 O2- 4 e 0.4280(6) 0.3685(6) 0.2172(5) 1. 0 d
O7 O2- 4 e 0.0037(6) 0.2105(6) 0.3144(5) 1. 0 d
O8 O2- 4 e -0.0707(6) -0.0582(6) 0.2225(5) 1. 0 d
O9 O2- 4 e 0.2434(5) -0.0076(6) 0.4961(4) 1. 0 d
O10 O2- 4 e -0.2797(6) 0.0837(6) 0.2902(5) 1. 0 d
O11 O2- 4 e 0.7239(9) 0.3311(9) 0.5063(7) 1. 2 d

loop_
_atom_type_symbol
_atom_type_oxidation_number
Mo5+ 5.000
Mo4+ 3.500
K1+ 1.000
P5+ 5.000
O2- -2.000
H1+ 1.000
